data_7012406
loop_
_publ_author_name
'Zart, Matthew K.'
'Sorrell, Thomas N.'
'Powell, Douglas'
'Borovik, A. S.'

_publ_section_title
;
 Development of bio-inspired chelates with hydrogen bond donors:
 synthesis and structure of monomeric metal acetate complexes with
 intramolecular hydrogen bondsBased on the presentation given at Dalton
 Discussion No. 5, 10?12th April 2003, Noordwijkerhout, The
 Netherlands.
;
_journal_issue 10
_journal_name_full 'Dalton Transactions'
_journal_page_first 1986
_journal_paper_doi 10.1039/b210794p
_journal_year 2003
_chemical_formula_moiety
; 
(K1) 1+, (C22 H37 Co1 N6 O4) 1-, 
x(C4 H9 N1 O1), 1-x(H2 O1), x=0.93 
;
_chemical_formula_sum 'C25.72 H45.51 Co K N6.93 O5'
_chemical_formula_weight 629.89
_chemical_name_systematic
; 
? 
;
_space_group_IT_number 2
_symmetry_cell_setting triclinic
_symmetry_space_group_name_Hall '-P 1'
_symmetry_space_group_name_H-M 'P -1'
_atom_sites_solution_hydrogens geom
_atom_sites_solution_primary direct
_atom_sites_solution_secondary difmap
_audit_creation_method SHELXL-97
_cell_angle_alpha 78.561(3)
_cell_angle_beta 82.114(3)
_cell_angle_gamma 85.728(3)
_cell_formula_units_Z 2
_cell_length_a 10.2758(14)
_cell_length_b 11.0982(15)
_cell_length_c 14.4052(19)
_cell_measurement_reflns_used 6542
_cell_measurement_temperature 100(2)
_cell_measurement_theta_max 30.00
_cell_measurement_theta_min 2.32
_cell_volume 1593.1(4)
_computing_cell_refinement 'Bruker SMART'
_computing_data_collection 'Bruker SMART'
_computing_data_reduction 'Bruker SAINT'
_computing_molecular_graphics 'Bruker SHELXTL'
_computing_publication_material 'Bruker SHELXTL'
_computing_structure_refinement 'SHELXL-97 (Sheldrick, 1997)'
_computing_structure_solution 'SHELXS-97 (Sheldrick, 1990)'
_diffrn_ambient_temperature 100(2)
_diffrn_measured_fraction_theta_full 0.954
_diffrn_measured_fraction_theta_max 0.902
_diffrn_measurement_device 'Bruker APEX'
_diffrn_measurement_device_type 'CCD area detector'
_diffrn_measurement_method '\w scan frames'
_diffrn_radiation_monochromator graphite
_diffrn_radiation_source 'fine-focus sealed tube'
_diffrn_radiation_type MoK\a
_diffrn_radiation_wavelength 0.71073
_diffrn_reflns_av_R_equivalents 0.0163
_diffrn_reflns_av_sigmaI/netI 0.0317
_diffrn_reflns_limit_h_max 14
_diffrn_reflns_limit_h_min -14
_diffrn_reflns_limit_k_max 15
_diffrn_reflns_limit_k_min -14
_diffrn_reflns_limit_l_max 20
_diffrn_reflns_limit_l_min -20
_diffrn_reflns_number 13274
_diffrn_reflns_theta_full 26.00
_diffrn_reflns_theta_max 30.06
_diffrn_reflns_theta_min 1.87
_diffrn_standards_decay_% -0.24
_diffrn_standards_number 190
_exptl_absorpt_coefficient_mu 0.713
_exptl_absorpt_correction_T_max 0.9321
_exptl_absorpt_correction_T_min 0.7733
_exptl_absorpt_correction_type multi-scan
_exptl_absorpt_process_details 'SADABS, 2000'
_exptl_crystal_colour magenta
_exptl_crystal_density_diffrn 1.313
_exptl_crystal_density_meas 0
_exptl_crystal_density_method 'not measured'
_exptl_crystal_description plate
_exptl_crystal_F_000 669
_exptl_crystal_size_max 0.38
_exptl_crystal_size_mid 0.20
_exptl_crystal_size_min 0.10
_refine_diff_density_max 0.988
_refine_diff_density_min -0.426
_refine_diff_density_rms 0.079
_refine_ls_extinction_method none
_refine_ls_goodness_of_fit_ref 1.028
_refine_ls_hydrogen_treatment mixed
_refine_ls_matrix_type full
_refine_ls_number_parameters 391
_refine_ls_number_reflns 8448
_refine_ls_number_restraints 15
_refine_ls_restrained_S_all 1.028
_refine_ls_R_factor_all 0.0459
_refine_ls_R_factor_gt 0.0411
_refine_ls_shift/su_max 0.001
_refine_ls_shift/su_mean 0.000
_refine_ls_structure_factor_coef Fsqd
_refine_ls_weighting_details 'calc w=1/[\s^2^(Fo^2^)+(0.0620P)^2^+0.8100P] where P=(Fo^2^+2Fc^2^)/3'
_refine_ls_weighting_scheme calc
_refine_ls_wR_factor_gt 0.1057
_refine_ls_wR_factor_ref 0.1091
_reflns_number_gt 7586
_reflns_number_total 8448
_reflns_threshold_expression >2sigma(I)
_cod_data_source_file b210794p.txt
_cod_data_source_block 02100
_cod_depositor_comments
;
The following automatic conversions were performed:
'_symmetry_cell_setting' value 'Triclinic' changed to 'triclinic'
according to '/home/saulius/struct/CIF-dictionaries/cif_core.dic'
dictionary named 'cif_core.dic' version 2.4.1 from 2010-06-29.

Automatic conversion script
Id: cif_fix_enum 1527 2010-12-29 10:47:43Z saulius 
;
_cod_database_code 7012406

loop_
_symmetry_equiv_pos_as_xyz
'x, y, z'
'-x, -y, -z'

loop_
_atom_site_label
_atom_site_type_symbol
_atom_site_fract_x
_atom_site_fract_y
_atom_site_fract_z
_atom_site_U_iso_or_equiv
_atom_site_adp_type
_atom_site_occupancy
_atom_site_symmetry_multiplicity
_atom_site_calc_flag
_atom_site_refinement_flags
_atom_site_disorder_assembly
_atom_site_disorder_group
K1 K 0.50180(3) 0.45090(3) 0.14564(2) 0.02235(8) Uani 1 1 d D . .
Co1 Co 0.093752(19) 0.456578(18) 0.233591(14) 0.01552(7) Uani 1 1 d . . .
N1 N 0.05438(13) 0.65475(12) 0.18282(10) 0.0197(3) Uani 1 1 d . . .
C2 C 0.08916(17) 0.67649(15) 0.07832(12) 0.0229(3) Uani 1 1 d . . .
H2A H 0.1027 0.7651 0.0537 0.027 Uiso 1 1 calc R . .
H2B H 0.0165 0.6526 0.0482 0.027 Uiso 1 1 calc R . .
C3 C 0.21443(17) 0.60118(15) 0.05298(12) 0.0222(3) Uani 1 1 d . . .
H3A H 0.2298 0.6036 -0.0167 0.027 Uiso 1 1 calc R . .
H3B H 0.2909 0.6352 0.0720 0.027 Uiso 1 1 calc R . .
N4 N 0.19778(13) 0.47431(12) 0.10424(9) 0.0186(2) Uani 1 1 d . B .
C5 C 0.26897(15) 0.38894(14) 0.06118(11) 0.0181(3) Uani 1 1 d . . .
O6 O 0.36225(12) 0.41279(11) -0.00452(9) 0.0243(2) Uani 1 1 d . . .
N7 N 0.23268(14) 0.26962(13) 0.09327(10) 0.0211(3) Uani 1 1 d . A .
H7 H 0.1572 0.2574 0.1300 0.025 Uiso 1 1 calc R . .
C8 C 0.31180(18) 0.16088(15) 0.07018(12) 0.0244(3) Uani 1 1 d . . .
C9 C 0.2414(2) 0.04934(16) 0.13010(14) 0.0301(4) Uani 1 1 d . A .
H9A H 0.2424 0.0493 0.1980 0.045 Uiso 1 1 d R . .
H9B H 0.2866 -0.0262 0.1142 0.045 Uiso 1 1 d R . .
H9C H 0.1502 0.0534 0.1164 0.045 Uiso 1 1 d R . .
C10 C 0.45174(19) 0.15808(18) 0.09548(17) 0.0357(4) Uani 1 1 d . A .
H10A H 0.4485 0.1665 0.1622 0.053 Uiso 1 1 d R . .
H10B H 0.4990 0.2261 0.0539 0.053 Uiso 1 1 d R . .
H10C H 0.4974 0.0797 0.0866 0.053 Uiso 1 1 d R . .
C11 C 0.3129(3) 0.15611(19) -0.03519(15) 0.0427(5) Uani 1 1 d . A 1
H11A H 0.2224 0.1538 -0.0490 0.064 Uiso 1 1 d R A 1
H11B H 0.3634 0.0821 -0.0494 0.064 Uiso 1 1 d R A 1
H11C H 0.3536 0.2292 -0.0748 0.064 Uiso 1 1 d R A 1
C12 C -0.08697(16) 0.67514(15) 0.21360(13) 0.0236(3) Uani 1 1 d . . .
H12A H -0.1194 0.7541 0.1769 0.028 Uiso 1 1 calc R . .
H12B H -0.1004 0.6804 0.2821 0.028 Uiso 1 1 calc R . .
C13 C -0.16475(16) 0.57087(15) 0.19810(14) 0.0253(3) Uani 1 1 d . . .
H13A H -0.2567 0.5784 0.2284 0.030 Uiso 1 1 calc R . .
H13B H -0.1658 0.5748 0.1289 0.030 Uiso 1 1 calc R . .
N14 N -0.10228(13) 0.45346(12) 0.24055(10) 0.0198(3) Uani 1 1 d . . .
C15 C -0.17931(15) 0.35746(15) 0.24847(12) 0.0203(3) Uani 1 1 d . . .
O16 O -0.29173(12) 0.36593(12) 0.22358(10) 0.0293(3) Uani 1 1 d . . .
N17 N -0.12752(13) 0.24433(12) 0.29101(10) 0.0209(3) Uani 1 1 d . . .
H17 H -0.0567 0.2433 0.3193 0.025 Uiso 1 1 calc R . .
C18 C -0.18329(16) 0.12643(15) 0.29181(12) 0.0219(3) Uani 1 1 d . . .
C19 C -0.08775(18) 0.02697(16) 0.33723(14) 0.0285(4) Uani 1 1 d . . .
H19A H -0.0800 0.0381 0.4020 0.043 Uiso 1 1 d R . .
H19B H -0.0012 0.0334 0.2988 0.043 Uiso 1 1 d R . .
H19C H -0.1208 -0.0544 0.3399 0.043 Uiso 1 1 d R . .
C20 C -0.1948(2) 0.10904(19) 0.19038(14) 0.0322(4) Uani 1 1 d . . .
H20A H -0.2589 0.1704 0.1622 0.048 Uiso 1 1 d R . .
H20B H -0.2239 0.0263 0.1927 0.048 Uiso 1 1 d R . .
H20C H -0.1089 0.1193 0.1514 0.048 Uiso 1 1 d R . .
C21 C -0.31802(18) 0.11679(17) 0.35300(14) 0.0288(4) Uani 1 1 d . . .
H21A H -0.3799 0.1798 0.3238 0.043 Uiso 1 1 d R . .
H21B H -0.3092 0.1294 0.4172 0.043 Uiso 1 1 d R . .
H21C H -0.3510 0.0350 0.3571 0.043 Uiso 1 1 d R . .
C22 C 0.13414(17) 0.72432(15) 0.22859(12) 0.0239(3) Uani 1 1 d . . .
H22A H 0.0938 0.8083 0.2278 0.029 Uiso 1 1 calc R . .
H22B H 0.2234 0.7317 0.1926 0.029 Uiso 1 1 calc R . .
C23 C 0.14363(16) 0.66046(16) 0.33013(12) 0.0232(3) Uani 1 1 d . . .
N24 N 0.14134(13) 0.53698(13) 0.34711(10) 0.0205(3) Uani 1 1 d . . .
C25 C 0.15317(16) 0.47533(17) 0.43602(12) 0.0237(3) Uani 1 1 d . . .
H25 H 0.1520 0.3881 0.4482 0.028 Uiso 1 1 calc R . .
C26 C 0.16697(17) 0.53323(19) 0.51064(13) 0.0295(4) Uani 1 1 d . . .
H26 H 0.1752 0.4866 0.5726 0.035 Uiso 1 1 calc R . .
C27 C 0.16858(19) 0.6601(2) 0.49330(14) 0.0342(4) Uani 1 1 d . . .
H27 H 0.1776 0.7023 0.5432 0.041 Uiso 1 1 calc R . .
C28 C 0.15676(19) 0.72460(19) 0.40185(14) 0.0312(4) Uani 1 1 d . . .
H28 H 0.1576 0.8119 0.3882 0.037 Uiso 1 1 calc R . .
O29 O 0.14182(11) 0.27878(10) 0.30309(8) 0.0200(2) Uani 1 1 d . B .
C30 C 0.25760(16) 0.24790(15) 0.32513(11) 0.0198(3) Uani 1 1 d . . .
O31 O 0.35516(12) 0.30845(12) 0.29527(9) 0.0280(3) Uani 1 1 d . B .
C32 C 0.26999(19) 0.12720(17) 0.39537(13) 0.0290(4) Uani 1 1 d . B .
H32D H 0.2338 0.0616 0.3715 0.044 Uiso 1 1 d R . .
H32E H 0.2212 0.1355 0.4574 0.044 Uiso 1 1 d R . .
H32F H 0.3629 0.1066 0.4026 0.044 Uiso 1 1 d R . .
O1S O 0.4433(4) 0.6512(2) 0.2255(2) 0.0267(8) Uani 0.846(3) 1 d PD B 1
N1S N 0.51304(19) 0.74662(17) 0.33103(12) 0.0284(4) Uani 0.846(3) 1 d PD B 1
C1S C 0.48312(18) 0.6444(2) 0.30255(14) 0.0233(4) Uani 0.846(3) 1 d PD B 1
C2S C 0.4968(3) 0.5238(2) 0.37056(16) 0.0288(5) Uani 0.846(3) 1 d PD B 1
H2SA H 0.4492 0.5301 0.4334 0.043 Uiso 0.846(3) 1 d PR B 1
H2SB H 0.5903 0.5042 0.3764 0.043 Uiso 0.846(3) 1 d PR B 1
H2SC H 0.4608 0.4587 0.3461 0.043 Uiso 0.846(3) 1 d PR B 1
C3S C 0.4984(5) 0.8655(3) 0.2691(2) 0.0357(9) Uani 0.846(3) 1 d PD B 1
H3SA H 0.4551 0.8556 0.2147 0.054 Uiso 0.846(3) 1 d PR B 1
H3SB H 0.5850 0.8992 0.2458 0.054 Uiso 0.846(3) 1 d PR B 1
H3SC H 0.4445 0.9220 0.3047 0.054 Uiso 0.846(3) 1 d PR B 1
C4S C 0.5620(4) 0.7476(3) 0.42107(19) 0.0423(7) Uani 0.846(3) 1 d PD B 1
H4SA H 0.5920 0.6637 0.4481 0.063 Uiso 0.846(3) 1 d PR B 1
H4SB H 0.4918 0.7767 0.4659 0.063 Uiso 0.846(3) 1 d PR B 1
H4SC H 0.6357 0.8020 0.4098 0.063 Uiso 0.846(3) 1 d PR B 1
O1S' O 0.463(4) 0.6533(16) 0.2252(17) 0.019(8) Uiso 0.083(3) 1 d PD B 2
N1S' N 0.5340(14) 0.6512(12) 0.3663(9) 0.016(3) Uiso 0.083(3) 1 d PD B 2
C1S' C 0.4842(17) 0.7094(12) 0.2865(9) 0.015(4) Uiso 0.083(3) 1 d PD B 2
C2S' C 0.479(5) 0.8477(13) 0.269(3) 0.039(14) Uiso 0.083(3) 1 d PD B 2
H2S1 H 0.4849 0.8763 0.1998 0.059 Uiso 0.083(3) 1 d PR B 2
H2S2 H 0.5539 0.8768 0.2928 0.059 Uiso 0.083(3) 1 d PR B 2
H2S3 H 0.3969 0.8802 0.3000 0.059 Uiso 0.083(3) 1 d PR B 2
C3S' C 0.549(3) 0.5175(12) 0.3834(15) 0.029(6) Uiso 0.083(3) 1 d PD B 2
H3S1 H 0.6103 0.4904 0.3324 0.043 Uiso 0.083(3) 1 d PR B 2
H3S2 H 0.4642 0.4802 0.3877 0.043 Uiso 0.083(3) 1 d PR B 2
H3S3 H 0.5848 0.4922 0.4443 0.043 Uiso 0.083(3) 1 d PR B 2
C4S' C 0.598(4) 0.710(2) 0.429(2) 0.050(10) Uiso 0.083(3) 1 d PD B 2
H4S1 H 0.6838 0.6882 0.4515 0.074 Uiso 0.083(3) 1 d PR B 2
H4S2 H 0.5281 0.6833 0.4812 0.074 Uiso 0.083(3) 1 d PR B 2
H4S3 H 0.5883 0.7989 0.4071 0.074 Uiso 0.083(3) 1 d PR B 2
O1W O 0.5138(19) 0.4014(18) 0.4022(14) 0.030 Uiso 0.070(2) 1 d P C 3

loop_
_atom_site_aniso_label
_atom_site_aniso_U_11
_atom_site_aniso_U_22
_atom_site_aniso_U_33
_atom_site_aniso_U_23
_atom_site_aniso_U_13
_atom_site_aniso_U_12
K1 0.01709(16) 0.02503(18) 0.02214(16) 0.00317(13) -0.00193(12) -0.00467(12)
Co1 0.01418(10) 0.01371(11) 0.01750(11) -0.00013(7) -0.00109(7) -0.00238(7)
N1 0.0188(6) 0.0161(6) 0.0234(6) -0.0020(5) -0.0015(5) -0.0019(5)
C2 0.0268(8) 0.0155(7) 0.0239(7) 0.0019(6) -0.0032(6) -0.0005(6)
C3 0.0265(8) 0.0153(7) 0.0213(7) 0.0018(6) 0.0018(6) -0.0014(6)
N4 0.0207(6) 0.0136(6) 0.0190(6) 0.0013(5) -0.0003(5) -0.0021(5)
C5 0.0176(7) 0.0173(7) 0.0185(7) 0.0002(5) -0.0037(5) -0.0024(5)
O6 0.0242(6) 0.0210(6) 0.0235(6) 0.0007(4) 0.0055(4) -0.0025(4)
N7 0.0211(6) 0.0157(6) 0.0245(6) -0.0019(5) 0.0021(5) -0.0021(5)
C8 0.0297(8) 0.0163(8) 0.0248(8) -0.0025(6) 0.0015(6) 0.0008(6)
C9 0.0355(10) 0.0160(8) 0.0370(10) -0.0017(7) -0.0027(8) -0.0026(7)
C10 0.0246(9) 0.0232(9) 0.0537(12) -0.0005(8) 0.0019(8) 0.0037(7)
C11 0.0756(16) 0.0239(10) 0.0272(9) -0.0075(8) -0.0025(10) 0.0069(10)
C12 0.0196(7) 0.0165(8) 0.0330(9) -0.0025(6) -0.0017(6) 0.0016(6)
C13 0.0182(7) 0.0179(8) 0.0381(9) 0.0003(7) -0.0067(6) -0.0001(6)
N14 0.0172(6) 0.0153(6) 0.0260(7) -0.0006(5) -0.0038(5) -0.0015(5)
C15 0.0174(7) 0.0192(8) 0.0237(7) -0.0024(6) -0.0020(6) -0.0022(5)
O16 0.0188(6) 0.0255(7) 0.0434(7) -0.0006(5) -0.0106(5) -0.0039(5)
N17 0.0178(6) 0.0160(6) 0.0290(7) -0.0010(5) -0.0058(5) -0.0045(5)
C18 0.0209(7) 0.0184(8) 0.0260(8) -0.0037(6) 0.0002(6) -0.0063(6)
C19 0.0277(9) 0.0176(8) 0.0375(10) 0.0002(7) -0.0011(7) -0.0043(6)
C20 0.0359(10) 0.0333(10) 0.0302(9) -0.0112(8) -0.0034(7) -0.0067(8)
C21 0.0228(8) 0.0266(9) 0.0353(9) -0.0046(7) 0.0040(7) -0.0089(6)
C22 0.0246(8) 0.0171(8) 0.0299(8) -0.0041(6) -0.0019(6) -0.0051(6)
C23 0.0187(7) 0.0245(8) 0.0269(8) -0.0071(6) -0.0002(6) -0.0045(6)
N24 0.0163(6) 0.0228(7) 0.0221(6) -0.0039(5) 0.0002(5) -0.0036(5)
C25 0.0176(7) 0.0315(9) 0.0218(7) -0.0044(6) -0.0017(6) -0.0027(6)
C26 0.0215(8) 0.0447(11) 0.0240(8) -0.0093(7) -0.0029(6) -0.0040(7)
C27 0.0271(9) 0.0493(12) 0.0316(9) -0.0207(9) -0.0011(7) -0.0069(8)
C28 0.0286(9) 0.0314(10) 0.0375(10) -0.0159(8) -0.0018(7) -0.0066(7)
O29 0.0188(5) 0.0163(5) 0.0231(5) 0.0014(4) -0.0016(4) -0.0041(4)
C30 0.0210(7) 0.0192(7) 0.0181(7) -0.0011(6) -0.0010(5) -0.0029(5)
O31 0.0186(6) 0.0322(7) 0.0299(6) 0.0034(5) -0.0017(5) -0.0076(5)
C32 0.0298(9) 0.0227(9) 0.0319(9) 0.0047(7) -0.0090(7) -0.0012(7)
O1S 0.0207(15) 0.0308(12) 0.0298(12) -0.0065(6) -0.0051(7) -0.0044(7)
N1S 0.0299(9) 0.0306(10) 0.0259(9) -0.0046(7) -0.0064(7) -0.0062(7)
C1S 0.0152(8) 0.0258(11) 0.0250(9) 0.0001(8) 0.0047(7) -0.0022(7)
C2S 0.0364(13) 0.0270(11) 0.0226(10) 0.0004(8) -0.0054(9) -0.0102(9)
C3S 0.050(2) 0.0220(12) 0.0388(17) -0.0083(10) -0.0157(13) 0.0000(14)
C4S 0.064(2) 0.0359(15) 0.0331(13) -0.0086(11) -0.0201(13) -0.0103(15)

loop_
_atom_type_symbol
_atom_type_description
_atom_type_scat_dispersion_real
_atom_type_scat_dispersion_imag
_atom_type_scat_source
C C 0.0033 0.0016 'International Tables Vol C Tables 4.2.6.8 and 6.1.1.4'
H H 0.0000 0.0000 'International Tables Vol C Tables 4.2.6.8 and 6.1.1.4'
N N 0.0061 0.0033 'International Tables Vol C Tables 4.2.6.8 and 6.1.1.4'
O O 0.0106 0.0060 'International Tables Vol C Tables 4.2.6.8 and 6.1.1.4'
K K 0.2009 0.2494 'International Tables Vol C Tables 4.2.6.8 and 6.1.1.4'
Co Co 0.3494 0.9721 'International Tables Vol C Tables 4.2.6.8 and 6.1.1.4'

loop_
_geom_angle_atom_site_label_1
_geom_angle_atom_site_label_2
_geom_angle_atom_site_label_3
_geom_angle
_geom_angle_site_symmetry_1
_geom_angle_site_symmetry_3
_geom_angle_publ_flag
O16 K1 O6 92.27(4) 1_655 2_665 ?
O16 K1 O1S 99.70(8) 1_655 . ?
O6 K1 O1S 88.47(9) 2_665 . ?
O16 K1 O1S' 96.0(6) 1_655 . ?
O6 K1 O1S' 86.1(8) 2_665 . ?
O1S K1 O1S' 4.4(9) . . ?
O16 K1 O31 88.29(4) 1_655 . ?
O6 K1 O31 179.31(4) 2_665 . ?
O1S K1 O31 91.05(9) . . ?
O1S' K1 O31 93.4(8) . . ?
O16 K1 O6 139.30(4) 1_655 . ?
O6 K1 O6 81.82(4) 2_665 . ?
O1S K1 O6 120.20(7) . . ?
O1S' K1 O6 123.4(5) . . ?
O31 K1 O6 98.01(4) . . ?
O16 K1 H10B 92.1 1_655 . ?
O6 K1 H10B 97.5 2_665 . ?
O1S K1 H10B 166.6 . . ?
O1S' K1 H10B 171.0 . . ?
O31 K1 H10B 82.9 . . ?
O6 K1 H10B 49.6 . . ?
O16 K1 H2SC 69.7 1_655 . ?
O6 K1 H2SC 130.8 2_665 . ?
O1S K1 H2SC 52.8 . . ?
O1S' K1 H2SC 52.9 . . ?
O31 K1 H2SC 49.1 . . ?
O6 K1 H2SC 140.8 . . ?
H10B K1 H2SC 127.4 . . ?
N4 Co1 N14 117.22(6) . . ?
N4 Co1 O29 105.12(5) . . ?
N14 Co1 O29 101.69(5) . . ?
N4 Co1 N24 124.52(6) . . ?
N14 Co1 N24 109.42(5) . . ?
O29 Co1 N24 92.65(5) . . ?
N4 Co1 N1 81.01(5) . . ?
N14 Co1 N1 82.43(5) . . ?
O29 Co1 N1 169.56(5) . . ?
N24 Co1 N1 76.91(5) . . ?
C22 N1 C12 111.09(13) . . ?
C22 N1 C2 112.14(13) . . ?
C12 N1 C2 113.81(13) . . ?
C22 N1 Co1 109.03(10) . . ?
C12 N1 Co1 104.24(10) . . ?
C2 N1 Co1 106.00(9) . . ?
N1 C2 C3 109.70(13) . . ?
N1 C2 H2A 109.7 . . ?
C3 C2 H2A 109.7 . . ?
N1 C2 H2B 109.7 . . ?
C3 C2 H2B 109.7 . . ?
H2A C2 H2B 108.2 . . ?
N4 C3 C2 107.77(13) . . ?
N4 C3 H3A 110.2 . . ?
C2 C3 H3A 110.2 . . ?
N4 C3 H3B 110.2 . . ?
C2 C3 H3B 110.2 . . ?
H3A C3 H3B 108.5 . . ?
C5 N4 C3 114.16(13) . . ?
C5 N4 Co1 130.01(11) . . ?
C3 N4 Co1 115.26(10) . . ?
O6 C5 N4 124.23(15) . . ?
O6 C5 N7 120.11(14) . . ?
N4 C5 N7 115.65(14) . . ?
C5 O6 K1 155.80(11) . 2_665 ?
C5 O6 K1 84.10(9) . . ?
K1 O6 K1 98.18(4) 2_665 . ?
C5 N7 C8 124.28(14) . . ?
C5 N7 H7 117.9 . . ?
C8 N7 H7 117.9 . . ?
N7 C8 C11 110.05(15) . . ?
N7 C8 C10 112.04(15) . . ?
C11 C8 C10 110.94(17) . . ?
N7 C8 C9 105.81(14) . . ?
C11 C8 C9 108.36(16) . . ?
C10 C8 C9 109.46(15) . . ?
C8 C9 H9A 109.5 . . ?
C8 C9 H9B 109.4 . . ?
H9A C9 H9B 109.5 . . ?
C8 C9 H9C 109.5 . . ?
H9A C9 H9C 109.5 . . ?
H9B C9 H9C 109.5 . . ?
C8 C10 H10A 109.4 . . ?
C8 C10 H10B 109.6 . . ?
H10A C10 H10B 109.5 . . ?
C8 C10 H10C 109.4 . . ?
H10A C10 H10C 109.5 . . ?
H10B C10 H10C 109.5 . . ?
C8 C11 H11A 109.4 . . ?
C8 C11 H11B 109.4 . . ?
H11A C11 H11B 109.5 . . ?
C8 C11 H11C 109.5 . . ?
H11A C11 H11C 109.5 . . ?
H11B C11 H11C 109.5 . . ?
N1 C12 C13 110.78(13) . . ?
N1 C12 H12A 109.5 . . ?
C13 C12 H12A 109.5 . . ?
N1 C12 H12B 109.5 . . ?
C13 C12 H12B 109.5 . . ?
H12A C12 H12B 108.1 . . ?
N14 C13 C12 108.58(13) . . ?
N14 C13 H13A 110.0 . . ?
C12 C13 H13A 110.0 . . ?
N14 C13 H13B 110.0 . . ?
C12 C13 H13B 110.0 . . ?
H13A C13 H13B 108.4 . . ?
C15 N14 C13 112.56(13) . . ?
C15 N14 Co1 129.93(11) . . ?
C13 N14 Co1 113.71(10) . . ?
O16 C15 N14 124.63(15) . . ?
O16 C15 N17 119.98(15) . . ?
N14 C15 N17 115.34(14) . . ?
C15 O16 K1 161.76(12) . 1_455 ?
C15 N17 C18 124.09(13) . . ?
C15 N17 H17 118.0 . . ?
C18 N17 H17 118.0 . . ?
N17 C18 C19 106.03(14) . . ?
N17 C18 C20 111.33(14) . . ?
C19 C18 C20 109.33(15) . . ?
N17 C18 C21 110.38(14) . . ?
C19 C18 C21 109.18(14) . . ?
C20 C18 C21 110.46(15) . . ?
C18 C19 H19A 109.5 . . ?
C18 C19 H19B 109.5 . . ?
H19A C19 H19B 109.5 . . ?
C18 C19 H19C 109.5 . . ?
H19A C19 H19C 109.5 . . ?
H19B C19 H19C 109.5 . . ?
C18 C20 H20A 109.5 . . ?
C18 C20 H20B 109.5 . . ?
H20A C20 H20B 109.5 . . ?
C18 C20 H20C 109.5 . . ?
H20A C20 H20C 109.5 . . ?
H20B C20 H20C 109.5 . . ?
C18 C21 H21A 109.5 . . ?
C18 C21 H21B 109.4 . . ?
H21A C21 H21B 109.5 . . ?
C18 C21 H21C 109.5 . . ?
H21A C21 H21C 109.5 . . ?
H21B C21 H21C 109.5 . . ?
N1 C22 C23 110.25(14) . . ?
N1 C22 H22A 109.6 . . ?
C23 C22 H22A 109.6 . . ?
N1 C22 H22B 109.6 . . ?
C23 C22 H22B 109.6 . . ?
H22A C22 H22B 108.1 . . ?
N24 C23 C28 121.80(17) . . ?
N24 C23 C22 115.89(14) . . ?
C28 C23 C22 122.30(16) . . ?
C25 N24 C23 118.25(15) . . ?
C25 N24 Co1 124.91(12) . . ?
C23 N24 Co1 116.34(11) . . ?
N24 C25 C26 122.98(17) . . ?
N24 C25 H25 118.5 . . ?
C26 C25 H25 118.5 . . ?
C27 C26 C25 118.75(18) . . ?
C27 C26 H26 120.6 . . ?
C25 C26 H26 120.6 . . ?
C26 C27 C28 118.77(17) . . ?
C26 C27 H27 120.6 . . ?
C28 C27 H27 120.6 . . ?
C27 C28 C23 119.45(18) . . ?
C27 C28 H28 120.3 . . ?
C23 C28 H28 120.3 . . ?
C30 O29 Co1 121.37(10) . . ?
O31 C30 O29 125.19(15) . . ?
O31 C30 C32 119.57(15) . . ?
O29 C30 C32 115.24(14) . . ?
C30 O31 K1 148.91(11) . . ?
C30 C32 H32D 109.5 . . ?
C30 C32 H32E 109.4 . . ?
H32D C32 H32E 109.5 . . ?
C30 C32 H32F 109.5 . . ?
H32D C32 H32F 109.5 . . ?
H32E C32 H32F 109.5 . . ?
C1S O1S K1 114.79(16) . . ?
C1S N1S C3S 119.5(2) . . ?
C1S N1S C4S 124.7(2) . . ?
C3S N1S C4S 115.8(2) . . ?
C1S N1S H2S2 142.0 . . ?
C3S N1S H2S2 28.6 . . ?
C4S N1S H2S2 90.7 . . ?
O1S C1S N1S 120.7(2) . . ?
O1S C1S C2S 122.0(2) . . ?
N1S C1S C2S 117.30(18) . . ?
C1S C2S H2SA 109.8 . . ?
C1S C2S H2SB 108.9 . . ?
H2SA C2S H2SB 109.5 . . ?
C1S C2S H2SC 109.7 . . ?
H2SA C2S H2SC 109.5 . . ?
H2SB C2S H2SC 109.5 . . ?
C1S C2S H3S1 96.6 . . ?
H2SA C2S H3S1 140.3 . . ?
H2SB C2S H3S1 31.7 . . ?
H2SC C2S H3S1 87.5 . . ?
C1S C2S H3S2 138.0 . . ?
H2SA C2S H3S2 67.3 . . ?
H2SB C2S H3S2 111.3 . . ?
H2SC C2S H3S2 44.5 . . ?
H3S1 C2S H3S2 111.3 . . ?
C1S C2S H3S3 127.4 . . ?
H2SA C2S H3S3 69.4 . . ?
H2SB C2S H3S3 40.3 . . ?
H2SC C2S H3S3 120.1 . . ?
H3S1 C2S H3S3 71.1 . . ?
H3S2 C2S H3S3 92.1 . . ?
N1S C3S H3SA 109.0 . . ?
N1S C3S H3SB 110.0 . . ?
H3SA C3S H3SB 109.5 . . ?
N1S C3S H3SC 109.4 . . ?
H3SA C3S H3SC 109.5 . . ?
H3SB C3S H3SC 109.5 . . ?
N1S C3S H2S1 123.6 . . ?
H3SA C3S H2S1 23.5 . . ?
H3SB C3S H2S1 86.4 . . ?
H3SC C3S H2S1 114.9 . . ?
N1S C3S H2S2 80.2 . . ?
H3SA C3S H2S2 155.3 . . ?
H3SB C3S H2S2 46.5 . . ?
H3SC C3S H2S2 87.7 . . ?
H2S1 C3S H2S2 132.8 . . ?
N1S C3S H2S3 92.8 . . ?
H3SA C3S H2S3 81.9 . . ?
H3SB C3S H2S3 148.3 . . ?
H3SC C3S H2S3 40.1 . . ?
H2S1 C3S H2S3 99.3 . . ?
H2S2 C3S H2S3 121.4 . . ?
N1S C4S H4SA 108.7 . . ?
N1S C4S H4SB 110.1 . . ?
H4SA C4S H4SB 109.5 . . ?
N1S C4S H4SC 109.6 . . ?
H4SA C4S H4SC 109.5 . . ?
H4SB C4S H4SC 109.5 . . ?
N1S C4S H4S1 126.3 . . ?
H4SA C4S H4S1 44.0 . . ?
H4SB C4S H4S1 122.1 . . ?
H4SC C4S H4S1 65.5 . . ?
N1S C4S H4S2 118.6 . . ?
H4SA C4S H4S2 46.5 . . ?
H4SB C4S H4S2 63.5 . . ?
H4SC C4S H4S2 130.7 . . ?
H4S1 C4S H4S2 77.9 . . ?
N1S C4S H4S3 95.2 . . ?
H4SA C4S H4S3 135.7 . . ?
H4SB C4S H4S3 95.7 . . ?
H4SC C4S H4S3 26.2 . . ?
H4S1 C4S H4S3 91.7 . . ?
H4S2 C4S H4S3 144.3 . . ?
C1S' O1S' K1 150.0(15) . . ?
C1S' N1S' C3S' 118.1(14) . . ?
C1S' N1S' C4S' 125.7(15) . . ?
C3S' N1S' C4S' 115.1(6) . . ?
C1S' N1S' H4SA 146.6 . . ?
C3S' N1S' H4SA 95.1 . . ?
C4S' N1S' H4SA 21.3 . . ?
O1S' C1S' N1S' 121.4(16) . . ?
O1S' C1S' C2S' 121.8(7) . . ?
N1S' C1S' C2S' 115.9(15) . . ?
C1S' C2S' H3SA 93.9 . . ?
C1S' C2S' H3SB 117.6 . . ?
H3SA C2S' H3SB 98.9 . . ?
C1S' C2S' H3SC 140.1 . . ?
H3SA C2S' H3SC 113.3 . . ?
H3SB C2S' H3SC 87.5 . . ?
C1S' C2S' H2S1 106.8 . . ?
H3SA C2S' H2S1 24.3 . . ?
H3SB C2S' H2S1 74.7 . . ?
H3SC C2S' H2S1 109.7 . . ?
C1S' C2S' H2S2 110.5 . . ?
H3SA C2S' H2S2 133.7 . . ?
H3SB C2S' H2S2 35.1 . . ?
H3SC C2S' H2S2 71.6 . . ?
H2S1 C2S' H2S2 109.5 . . ?
C1S' C2S' H2S3 111.1 . . ?
H3SA C2S' H2S3 96.3 . . ?
H3SB C2S' H2S3 127.4 . . ?
H3SC C2S' H2S3 40.6 . . ?
H2S1 C2S' H2S3 109.5 . . ?
H2S2 C2S' H2S3 109.5 . . ?
N1S' C3S' H2SA 80.1 . . ?
N1S' C3S' H2SB 112.3 . . ?
H2SA C3S' H2SB 155.9 . . ?
N1S' C3S' H2SC 116.0 . . ?
H2SA C3S' H2SC 77.0 . . ?
H2SB C3S' H2SC 112.6 . . ?
N1S' C3S' H3S1 110.4 . . ?
H2SA C3S' H3S1 159.2 . . ?
H2SB C3S' H3S1 37.3 . . ?
H2SC C3S' H3S1 82.3 . . ?
N1S' C3S' H3S2 111.5 . . ?
H2SA C3S' H3S2 49.9 . . ?
H2SB C3S' H3S2 132.8 . . ?
H2SC C3S' H3S2 28.4 . . ?
H3S1 C3S' H3S2 109.5 . . ?
N1S' C3S' H3S3 106.4 . . ?
H2SA C3S' H3S3 83.2 . . ?
H2SB C3S' H3S3 73.5 . . ?
H2SC C3S' H3S3 128.5 . . ?
H3S1 C3S' H3S3 109.5 . . ?
H3S2 C3S' H3S3 109.5 . . ?
N1S' C4S' H4SA 76.1 . . ?
N1S' C4S' H4SB 100.0 . . ?
H4SA C4S' H4SB 104.9 . . ?
N1S' C4S' H4SC 124.9 . . ?
H4SA C4S' H4SC 157.9 . . ?
H4SB C4S' H4SC 79.8 . . ?
N1S' C4S' H4S1 128.5 . . ?
H4SA C4S' H4S1 77.7 . . ?
H4SB C4S' H4S1 129.5 . . ?
H4SC C4S' H4S1 82.8 . . ?
N1S' C4S' H4S2 89.8 . . ?
H4SA C4S' H4S2 54.7 . . ?
H4SB C4S' H4S2 50.3 . . ?
H4SC C4S' H4S2 124.8 . . ?
H4S1 C4S' H4S2 109.5 . . ?
N1S' C4S' H4S3 107.8 . . ?
H4SA C4S' H4S3 164.1 . . ?
H4SB C4S' H4S3 59.4 . . ?
H4SC C4S' H4S3 27.1 . . ?
H4S1 C4S' H4S3 109.5 . . ?
H4S2 C4S' H4S3 109.5 . . ?
H2SB O1W H2SC 78.8 . . ?
H2SB O1W H3S2 65.1 . . ?
H2SC O1W H3S2 38.3 . . ?

loop_
_geom_bond_atom_site_label_1
_geom_bond_atom_site_label_2
_geom_bond_distance
_geom_bond_site_symmetry_2
_geom_bond_publ_flag
K1 O16 2.5665(13) 1_655 ?
K1 O6 2.5862(12) 2_665 ?
K1 O1S 2.6927(16) . ?
K1 O1S' 2.699(6) . ?
K1 O31 2.7437(13) . ?
K1 O6 2.8668(14) . ?
K1 H10B 3.0497 . ?
K1 H2SC 2.8782 . ?
Co1 N4 1.9982(13) . ?
Co1 N14 2.0056(14) . ?
Co1 O29 2.0849(12) . ?
Co1 N24 2.1383(14) . ?
Co1 N1 2.2014(14) . ?
N1 C22 1.465(2) . ?
N1 C12 1.474(2) . ?
N1 C2 1.474(2) . ?
C2 C3 1.523(2) . ?
C2 H2A 0.9900 . ?
C2 H2B 0.9900 . ?
C3 N4 1.465(2) . ?
C3 H3A 0.9900 . ?
C3 H3B 0.9900 . ?
N4 C5 1.350(2) . ?
C5 O6 1.2546(19) . ?
C5 N7 1.375(2) . ?
O6 K1 2.5862(12) 2_665 ?
N7 C8 1.472(2) . ?
N7 H7 0.8800 . ?
C8 C11 1.528(3) . ?
C8 C10 1.528(3) . ?
C8 C9 1.529(3) . ?
C9 H9A 0.9800 . ?
C9 H9B 0.9799 . ?
C9 H9C 0.9801 . ?
C10 H10A 0.9800 . ?
C10 H10B 0.9801 . ?
C10 H10C 0.9800 . ?
C11 H11A 0.9800 . ?
C11 H11B 0.9801 . ?
C11 H11C 0.9800 . ?
C12 C13 1.522(2) . ?
C12 H12A 0.9900 . ?
C12 H12B 0.9900 . ?
C13 N14 1.467(2) . ?
C13 H13A 0.9900 . ?
C13 H13B 0.9900 . ?
N14 C15 1.352(2) . ?
C15 O16 1.2473(19) . ?
C15 N17 1.386(2) . ?
O16 K1 2.5665(13) 1_455 ?
N17 C18 1.465(2) . ?
N17 H17 0.8800 . ?
C18 C19 1.529(2) . ?
C18 C20 1.533(2) . ?
C18 C21 1.535(2) . ?
C19 H19A 0.9800 . ?
C19 H19B 0.9800 . ?
C19 H19C 0.9800 . ?
C20 H20A 0.9800 . ?
C20 H20B 0.9800 . ?
C20 H20C 0.9800 . ?
C21 H21A 0.9800 . ?
C21 H21B 0.9800 . ?
C21 H21C 0.9801 . ?
C22 C23 1.506(2) . ?
C22 H22A 0.9900 . ?
C22 H22B 0.9900 . ?
C23 N24 1.345(2) . ?
C23 C28 1.392(2) . ?
N24 C25 1.344(2) . ?
C25 C26 1.385(2) . ?
C25 H25 0.9500 . ?
C26 C27 1.381(3) . ?
C26 H26 0.9500 . ?
C27 C28 1.386(3) . ?
C27 H27 0.9500 . ?
C28 H28 0.9500 . ?
O29 C30 1.2780(19) . ?
C30 O31 1.228(2) . ?
C30 C32 1.519(2) . ?
C32 H32D 0.9799 . ?
C32 H32E 0.9800 . ?
C32 H32F 0.9800 . ?
O1S C1S 1.222(3) . ?
N1S C1S 1.350(3) . ?
N1S C3S 1.449(3) . ?
N1S C4S 1.456(2) . ?
N1S H2S2 1.5088 . ?
C1S C2S 1.503(3) . ?
C2S H2SA 0.9799 . ?
C2S H2SB 0.9800 . ?
C2S H2SC 0.9800 . ?
C2S H3S1 1.2807 . ?
C2S H3S2 0.6015 . ?
C2S H3S3 1.4616 . ?
C3S H3SA 0.9800 . ?
C3S H3SB 0.9800 . ?
C3S H3SC 0.9801 . ?
C3S H2S1 1.0081 . ?
C3S H2S2 0.7340 . ?
C3S H2S3 1.0903 . ?
C4S H4SA 0.9800 . ?
C4S H4SB 0.9799 . ?
C4S H4SC 0.9800 . ?
C4S H4S1 1.4513 . ?
C4S H4S2 1.0437 . ?
C4S H4S3 0.6325 . ?
O1S' C1S' 1.225(5) . ?
N1S' C1S' 1.349(5) . ?
N1S' C3S' 1.455(4) . ?
N1S' C4S' 1.455(4) . ?
N1S' H4SA 1.4245 . ?
C1S' C2S' 1.504(5) . ?
C2S' H3SA 0.8404 . ?
C2S' H3SB 1.2383 . ?
C2S' H3SC 1.0696 . ?
C2S' H2S1 0.9800 . ?
C2S' H2S2 0.9800 . ?
C2S' H2S3 0.9800 . ?
C3S' H2SA 1.1839 . ?
C3S' H2SB 0.4449 . ?
C3S' H2SC 1.3760 . ?
C3S' H3S1 0.9800 . ?
C3S' H3S2 0.9800 . ?
C3S' H3S3 0.9800 . ?
C4S' H4SA 0.5324 . ?
C4S' H4SB 1.3783 . ?
C4S' H4SC 1.0945 . ?
C4S' H4S1 0.9800 . ?
C4S' H4S2 0.9800 . ?
C4S' H4S3 0.9800 . ?
O1W H2SB 1.3934 . ?
O1W H2SC 1.1043 . ?
O1W H3S2 0.9788 . ?

loop_
_geom_hbond_atom_site_label_D
_geom_hbond_atom_site_label_H
_geom_hbond_atom_site_label_A
_geom_hbond_distance_DH
_geom_hbond_distance_HA
_geom_hbond_distance_DA
_geom_hbond_angle_DHA
_geom_hbond_site_symmetry_A
N7 H7 O29 0.88 2.53 3.0578(18) 119.0 .
N17 H17 O29 0.88 2.08 2.8553(18) 146.6 .

loop_
_geom_torsion_atom_site_label_1
_geom_torsion_atom_site_label_2
_geom_torsion_atom_site_label_3
_geom_torsion_atom_site_label_4
_geom_torsion
_geom_torsion_site_symmetry_1
_geom_torsion_site_symmetry_2
_geom_torsion_site_symmetry_3
_geom_torsion_site_symmetry_4
_geom_torsion_publ_flag
N4 Co1 N1 C22 -103.73(11) . . . . ?
N14 Co1 N1 C22 137.06(11) . . . . ?
O29 Co1 N1 C22 23.1(3) . . . . ?
N24 Co1 N1 C22 25.02(10) . . . . ?
N4 Co1 N1 C12 137.57(11) . . . . ?
N14 Co1 N1 C12 18.35(10) . . . . ?
O29 Co1 N1 C12 -95.6(3) . . . . ?
N24 Co1 N1 C12 -93.69(10) . . . . ?
N4 Co1 N1 C2 17.18(10) . . . . ?
N14 Co1 N1 C2 -102.04(10) . . . . ?
O29 Co1 N1 C2 144.0(2) . . . . ?
N24 Co1 N1 C2 145.92(11) . . . . ?
C22 N1 C2 C3 78.57(16) . . . . ?
C12 N1 C2 C3 -154.27(14) . . . . ?
Co1 N1 C2 C3 -40.31(15) . . . . ?
N1 C2 C3 N4 49.86(17) . . . . ?
C2 C3 N4 C5 152.97(14) . . . . ?
C2 C3 N4 Co1 -34.80(16) . . . . ?
N14 Co1 N4 C5 -102.51(14) . . . . ?
O29 Co1 N4 C5 9.52(15) . . . . ?
N24 Co1 N4 C5 113.64(14) . . . . ?
N1 Co1 N4 C5 -179.13(15) . . . . ?
N14 Co1 N4 C3 86.75(12) . . . . ?
O29 Co1 N4 C3 -161.22(11) . . . . ?
N24 Co1 N4 C3 -57.10(13) . . . . ?
N1 Co1 N4 C3 10.13(11) . . . . ?
C3 N4 C5 O6 14.8(2) . . . . ?
Co1 N4 C5 O6 -155.98(12) . . . . ?
C3 N4 C5 N7 -164.66(14) . . . . ?
Co1 N4 C5 N7 24.5(2) . . . . ?
N4 C5 O6 K1 -23.5(4) . . . 2_665 ?
N7 C5 O6 K1 156.0(2) . . . 2_665 ?
N4 C5 O6 K1 73.37(15) . . . . ?
N7 C5 O6 K1 -107.16(14) . . . . ?
O16 K1 O6 C5 120.35(10) 1_655 . . . ?
O6 K1 O6 C5 -155.72(11) 2_665 . . . ?
O1S K1 O6 C5 -72.32(14) . . . . ?
O1S' K1 O6 C5 -75.9(11) . . . . ?
O31 K1 O6 C5 23.60(10) . . . . ?
O16 K1 O6 K1 -83.93(7) 1_655 . . 2_665 ?
O6 K1 O6 K1 0.0 2_665 . . 2_665 ?
O1S K1 O6 K1 83.40(11) . . . 2_665 ?
O1S' K1 O6 K1 79.8(11) . . . 2_665 ?
O31 K1 O6 K1 179.32(4) . . . 2_665 ?
O6 C5 N7 C8 13.0(2) . . . . ?
N4 C5 N7 C8 -167.47(14) . . . . ?
C5 N7 C8 C11 -69.6(2) . . . . ?
C5 N7 C8 C10 54.3(2) . . . . ?
C5 N7 C8 C9 173.57(15) . . . . ?
C22 N1 C12 C13 -158.52(14) . . . . ?
C2 N1 C12 C13 73.78(17) . . . . ?
Co1 N1 C12 C13 -41.23(15) . . . . ?
N1 C12 C13 N14 50.50(19) . . . . ?
C12 C13 N14 C15 166.72(14) . . . . ?
C12 C13 N14 Co1 -32.94(17) . . . . ?
N4 Co1 N14 C15 88.58(15) . . . . ?
O29 Co1 N14 C15 -25.37(15) . . . . ?
N24 Co1 N14 C15 -122.44(14) . . . . ?
N1 Co1 N14 C15 164.36(15) . . . . ?
N4 Co1 N14 C13 -67.52(13) . . . . ?
O29 Co1 N14 C13 178.52(11) . . . . ?
N24 Co1 N14 C13 81.46(12) . . . . ?
N1 Co1 N14 C13 8.26(11) . . . . ?
C13 N14 C15 O16 -0.5(2) . . . . ?
Co1 N14 C15 O16 -156.87(13) . . . . ?
C13 N14 C15 N17 -177.96(14) . . . . ?
Co1 N14 C15 N17 25.7(2) . . . . ?
N14 C15 O16 K1 14.4(5) . . . 1_455 ?
N17 C15 O16 K1 -168.3(3) . . . 1_455 ?
O16 C15 N17 C18 13.5(2) . . . . ?
N14 C15 N17 C18 -169.00(15) . . . . ?
C15 N17 C18 C19 174.56(15) . . . . ?
C15 N17 C18 C20 55.7(2) . . . . ?
C15 N17 C18 C21 -67.3(2) . . . . ?
C12 N1 C22 C23 77.54(17) . . . . ?
C2 N1 C22 C23 -153.86(13) . . . . ?
Co1 N1 C22 C23 -36.79(15) . . . . ?
N1 C22 C23 N24 31.7(2) . . . . ?
N1 C22 C23 C28 -149.62(16) . . . . ?
C28 C23 N24 C25 -0.5(2) . . . . ?
C22 C23 N24 C25 178.20(14) . . . . ?
C28 C23 N24 Co1 171.74(13) . . . . ?
C22 C23 N24 Co1 -9.55(18) . . . . ?
N4 Co1 N24 C25 -127.86(13) . . . . ?
N14 Co1 N24 C25 85.94(13) . . . . ?
O29 Co1 N24 C25 -17.44(13) . . . . ?
N1 Co1 N24 C25 162.91(14) . . . . ?
N4 Co1 N24 C23 60.47(13) . . . . ?
N14 Co1 N24 C23 -85.73(12) . . . . ?
O29 Co1 N24 C23 170.89(12) . . . . ?
N1 Co1 N24 C23 -8.76(11) . . . . ?
C23 N24 C25 C26 0.3(2) . . . . ?
Co1 N24 C25 C26 -171.23(12) . . . . ?
N24 C25 C26 C27 0.1(3) . . . . ?
C25 C26 C27 C28 -0.2(3) . . . . ?
C26 C27 C28 C23 0.0(3) . . . . ?
N24 C23 C28 C27 0.4(3) . . . . ?
C22 C23 C28 C27 -178.25(17) . . . . ?
N4 Co1 O29 C30 66.75(12) . . . . ?
N14 Co1 O29 C30 -170.58(12) . . . . ?
N24 Co1 O29 C30 -60.13(12) . . . . ?
N1 Co1 O29 C30 -58.2(3) . . . . ?
Co1 O29 C30 O31 -12.9(2) . . . . ?
Co1 O29 C30 C32 165.95(11) . . . . ?
O29 C30 O31 K1 -41.8(3) . . . . ?
C32 C30 O31 K1 139.34(18) . . . . ?
O16 K1 O31 C30 -148.4(2) 1_655 . . . ?
O6 K1 O31 C30 67(4) 2_665 . . . ?
O1S K1 O31 C30 111.9(2) . . . . ?
O1S' K1 O31 C30 115.7(6) . . . . ?
O6 K1 O31 C30 -8.8(2) . . . . ?
O16 K1 O1S C1S -25.7(3) 1_655 . . . ?
O6 K1 O1S C1S -117.7(3) 2_665 . . . ?
O1S' K1 O1S C1S -60(8) . . . . ?
O31 K1 O1S C1S 62.7(3) . . . . ?
O6 K1 O1S C1S 162.6(3) . . . . ?
K1 O1S C1S N1S 151.20(17) . . . . ?
K1 O1S C1S C2S -30.8(4) . . . . ?
C3S N1S C1S O1S -0.4(4) . . . . ?
C4S N1S C1S O1S -179.5(3) . . . . ?
C3S N1S C1S C2S -178.5(3) . . . . ?
C4S N1S C1S C2S 2.4(3) . . . . ?
O16 K1 O1S' C1S' -18(6) 1_655 . . . ?
O6 K1 O1S' C1S' -110(6) 2_665 . . . ?
O1S K1 O1S' C1S' 128(13) . . . . ?
O31 K1 O1S' C1S' 71(6) . . . . ?
O6 K1 O1S' C1S' 173(5) . . . . ?
K1 O1S' C1S' N1S' -17(7) . . . . ?
K1 O1S' C1S' C2S' 152(5) . . . . ?
C3S' N1S' C1S' O1S' -7(4) . . . . ?
C4S' N1S' C1S' O1S' 161(3) . . . . ?
C3S' N1S' C1S' C2S' -176(3) . . . . ?
C4S' N1S' C1S' C2S' -8(4) . . . . ?
